data_7014641
loop_
_publ_author_name
'Liu, Hai-Yan'
'Wu, Hua'
'Ma, Jian-Fang'
'Liu, Ying-Ying'
'Yang, Jin'
'Ma, Ji-Cheng'

_publ_section_title
;
 Inorganic-organic hybrid compounds based on octamolybdates and
 metal-organic fragments with flexible multidentate ligand: syntheses,
 structures and characterization.
;
_journal_issue 3
_journal_name_full 'Dalton transactions (Cambridge, England : 2003)'
_journal_page_first 602
_journal_page_last 613
_journal_paper_doi 10.1039/c0dt01024c
_journal_volume 40
_journal_year 2011
_chemical_formula_moiety 'C54 H61 Cu4 Mo8 N27 O26'
_chemical_formula_sum 'C54 H61 Cu4 Mo8 N27 O26'
_chemical_formula_weight 2525.98
_chemical_name_systematic
;
?
;
_space_group_IT_number 14
_symmetry_cell_setting monoclinic
_symmetry_space_group_name_Hall '-P 2yn'
_symmetry_space_group_name_H-M 'P 1 21/n 1'
_atom_sites_solution_hydrogens geom
_atom_sites_solution_primary direct
_atom_sites_solution_secondary difmap
_audit_creation_method SHELXL-97
_cell_angle_alpha 90.00
_cell_angle_beta 90.573(3)
_cell_angle_gamma 90.00
_cell_formula_units_Z 4
_cell_length_a 13.5986(4)
_cell_length_b 23.7671(6)
_cell_length_c 23.6160(6)
_cell_measurement_reflns_used 13590
_cell_measurement_temperature 293(2)
_cell_measurement_theta_max 67.3
_cell_measurement_theta_min 4.2
_cell_volume 7632.3(4)
_computing_cell_refinement CrysAlis
_computing_data_collection 'CrysAlis (Oxford Diffraction, 2006)'
_computing_data_reduction CrysAlis
_computing_structure_refinement 'SHELXL-97 (Sheldrick, 2008)'
_computing_structure_solution 'SHELXS-97 (Sheldrick, 1997)'
_diffrn_ambient_temperature 293(2)
_diffrn_detector_area_resol_mean 10.0
_diffrn_measured_fraction_theta_full 0.989
_diffrn_measured_fraction_theta_max 0.989
_diffrn_measurement_device_type 'Oxford Diffraction Gemini R Ultra'
_diffrn_measurement_method '\w scan'
_diffrn_radiation_monochromator graphite
_diffrn_radiation_source 'fine-focus sealed tube'
_diffrn_radiation_type CuK\a
_diffrn_radiation_wavelength 1.54184
_diffrn_reflns_av_R_equivalents 0.0874
_diffrn_reflns_av_sigmaI/netI 0.0515
_diffrn_reflns_limit_h_max 16
_diffrn_reflns_limit_h_min -14
_diffrn_reflns_limit_k_max 27
_diffrn_reflns_limit_k_min -28
_diffrn_reflns_limit_l_max 28
_diffrn_reflns_limit_l_min -28
_diffrn_reflns_number 78037
_diffrn_reflns_theta_full 67.35
_diffrn_reflns_theta_max 67.35
_diffrn_reflns_theta_min 4.18
_exptl_absorpt_coefficient_mu 12.376
_exptl_absorpt_correction_T_max 0.358
_exptl_absorpt_correction_T_min 0.187
_exptl_absorpt_correction_type multi-scan
_exptl_absorpt_process_details
;
CrysAlis (Oxford Diffraction, 2006)
;
_exptl_crystal_colour yellow
_exptl_crystal_density_diffrn 2.198
_exptl_crystal_density_method 'not measured'
_exptl_crystal_description block
_exptl_crystal_F_000 4936
_exptl_crystal_size_max 0.18
_exptl_crystal_size_mid 0.14
_exptl_crystal_size_min 0.08
_refine_diff_density_max 1.303
_refine_diff_density_min -1.184
_refine_diff_density_rms 0.150
_refine_ls_extinction_method none
_refine_ls_goodness_of_fit_ref 1.043
_refine_ls_hydrogen_treatment constr
_refine_ls_matrix_type full
_refine_ls_number_parameters 1118
_refine_ls_number_reflns 13590
_refine_ls_number_restraints 36
_refine_ls_restrained_S_all 1.043
_refine_ls_R_factor_all 0.0904
_refine_ls_R_factor_gt 0.0543
_refine_ls_shift/su_max 0.008
_refine_ls_shift/su_mean 0.000
_refine_ls_structure_factor_coef Fsqd
_refine_ls_weighting_details 'calc w=1/[\s^2^(Fo^2^)+(0.0746P)^2^+34.5200P] where P=(Fo^2^+2Fc^2^)/3'
_refine_ls_weighting_scheme calc
_refine_ls_wR_factor_gt 0.1321
_refine_ls_wR_factor_ref 0.1543
_reflns_number_gt 9260
_reflns_number_total 13590
_reflns_threshold_expression >2\s(I)
_cod_data_source_file C0DT01024C.TXT
_cod_data_source_block 3
_cod_original_sg_symbol_Hall '-P 2yn '
_cod_original_sg_symbol_H-M 'P 21/n'
_cod_database_code 7014641

loop_
_symmetry_equiv_pos_as_xyz
'x, y, z'
'-x+1/2, y+1/2, -z+1/2'
'-x, -y, -z'
'x-1/2, -y-1/2, z-1/2'

loop_
_atom_site_label
_atom_site_type_symbol
_atom_site_fract_x
_atom_site_fract_y
_atom_site_fract_z
_atom_site_U_iso_or_equiv
_atom_site_adp_type
_atom_site_occupancy
_atom_site_symmetry_multiplicity
_atom_site_calc_flag
_atom_site_refinement_flags
_atom_site_disorder_assembly
_atom_site_disorder_group
Cu1 Cu 0.09694(16) 0.04606(11) 0.42332(13) 0.1089(8) Uani 1 1 d . . .
Cu2 Cu 0.63343(14) 0.03220(8) 0.01436(6) 0.0711(5) Uani 1 1 d . . .
Cu3 Cu 0.91147(13) 0.31246(7) 0.05673(6) 0.0611(4) Uani 1 1 d . . .
Cu4 Cu 0.49206(16) 0.30634(8) -0.40464(7) 0.0736(5) Uani 1 1 d . . .
Mo1 Mo 1.29153(6) 0.18884(3) 0.11900(3) 0.03932(18) Uani 1 1 d . . .
Mo2 Mo 1.19273(5) 0.31450(3) 0.10990(3) 0.03791(17) Uani 1 1 d . . .
Mo3 Mo 1.36174(5) 0.27865(3) 0.00490(3) 0.03238(16) Uani 1 1 d . . .
Mo4 Mo 1.41313(5) 0.36912(3) 0.12168(3) 0.03758(17) Uani 1 1 d . . .
Mo5 Mo 1.57700(5) 0.33145(3) 0.01804(3) 0.03764(17) Uani 1 1 d . . .
Mo6 Mo 1.45741(5) 0.15667(3) 0.00944(3) 0.03706(17) Uani 1 1 d . . .
Mo7 Mo 1.50366(5) 0.24370(3) 0.13046(3) 0.03310(16) Uani 1 1 d . . .
Mo8 Mo 1.68290(6) 0.20697(3) 0.02976(3) 0.04350(19) Uani 1 1 d . . .
C3 C 0.7384(9) 0.1288(5) 0.3697(6) 0.067(3) Uani 1 1 d . . .
C4 C 0.6531(7) 0.0922(4) 0.3486(4) 0.048(2) Uani 1 1 d . . .
C5 C 0.6065(9) 0.0563(5) 0.3869(5) 0.061(3) Uani 1 1 d . . .
C6 C 0.5280(8) 0.0231(4) 0.3677(4) 0.049(2) Uani 1 1 d . . .
C7 C 0.4930(7) 0.0265(4) 0.3122(4) 0.045(2) Uani 1 1 d . . .
C8 C 0.5350(7) 0.0654(4) 0.2752(4) 0.045(2) Uani 1 1 d . . .
C9 C 0.6169(8) 0.0969(4) 0.2925(4) 0.047(2) Uani 1 1 d . . .
C10 C 0.6656(10) 0.1372(6) 0.2509(5) 0.073(3) Uani 1 1 d . . .
H10A H 0.6808 0.1174 0.2167 0.109 Uiso 1 1 calc R . .
H10B H 0.7252 0.1517 0.2675 0.109 Uiso 1 1 calc R . .
H10C H 0.6217 0.1677 0.2425 0.109 Uiso 1 1 calc R . .
C11 C 0.6350(16) 0.0572(8) 0.4487(6) 0.125(8) Uani 1 1 d . . .
H11A H 0.5778 0.0642 0.4711 0.188 Uiso 1 1 calc R . .
H11B H 0.6824 0.0865 0.4552 0.188 Uiso 1 1 calc R . .
H11C H 0.6631 0.0216 0.4591 0.188 Uiso 1 1 calc R . .
C12 C 0.4085(9) -0.0104(5) 0.2916(4) 0.062(3) Uani 1 1 d . . .
H12A H 0.4008 -0.0417 0.3169 0.093 Uiso 1 1 calc R . .
H12B H 0.4225 -0.0241 0.2543 0.093 Uiso 1 1 calc R . .
H12C H 0.3489 0.0112 0.2906 0.093 Uiso 1 1 calc R . .
C13 C 0.4908(9) 0.0746(5) 0.2179(4) 0.056(3) Uani 1 1 d . . .
H13A H 0.4216 0.0648 0.2193 0.067 Uiso 1 1 calc R . .
H13B H 0.4950 0.1144 0.2089 0.067 Uiso 1 1 calc R . .
C14 C 0.5726(9) 0.0639(5) 0.1247(4) 0.059(3) Uani 1 1 d . . .
H14 H 0.5803 0.1020 0.1169 0.070 Uiso 1 1 calc R . .
C15 C 0.5730(10) -0.0252(5) 0.1191(5) 0.069(3) Uani 1 1 d . . .
H15 H 0.5812 -0.0613 0.1047 0.083 Uiso 1 1 calc R . .
C16 C 0.4747(8) -0.0147(4) 0.4097(4) 0.055(3) Uani 1 1 d . . .
H16A H 0.4604 -0.0507 0.3922 0.067 Uiso 1 1 calc R . .
H16B H 0.5166 -0.0213 0.4426 0.067 Uiso 1 1 calc R . .
C17 C 0.2929(9) -0.0018(5) 0.4164(5) 0.062(3) Uani 1 1 d . . .
H17 H 0.2733 -0.0339 0.3967 0.075 Uiso 1 1 calc R . .
C18 C 0.2949(9) 0.0734(5) 0.4620(5) 0.066(3) Uani 1 1 d . . .
H18 H 0.2734 0.1057 0.4802 0.079 Uiso 1 1 calc R . .
C19 C 0.6919(16) -0.0035(6) -0.0967(5) 0.119(8) Uani 1 1 d . . .
H19 H 0.6850 -0.0411 -0.0864 0.143 Uiso 1 1 calc R . .
C20 C 0.6925(9) 0.0836(5) -0.0926(4) 0.060(3) Uani 1 1 d . . .
H20 H 0.6846 0.1207 -0.0810 0.072 Uiso 1 1 calc R . .
C21 C 0.7472(10) 0.1002(5) -0.1939(4) 0.061(3) Uani 1 1 d . . .
H21A H 0.7041 0.0891 -0.2249 0.073 Uiso 1 1 calc R . .
H21B H 0.8142 0.0912 -0.2044 0.073 Uiso 1 1 calc R . .
C22 C 0.7383(8) 0.1634(4) -0.1843(3) 0.045(2) Uani 1 1 d . . .
C23 C 0.6466(8) 0.1891(4) -0.1863(3) 0.048(2) Uani 1 1 d . . .
C24 C 0.6396(8) 0.2469(5) -0.1814(4) 0.054(3) Uani 1 1 d . . .
C25 C 0.7255(9) 0.2803(5) -0.1771(4) 0.052(3) Uani 1 1 d . . .
C26 C 0.8156(8) 0.2538(4) -0.1755(3) 0.045(2) Uani 1 1 d . . .
C27 C 0.8229(7) 0.1951(4) -0.1769(3) 0.044(2) Uani 1 1 d . . .
C28 C 0.9228(8) 0.1666(6) -0.1708(5) 0.070(3) Uani 1 1 d . . .
H28A H 0.9140 0.1287 -0.1577 0.105 Uiso 1 1 calc R . .
H28B H 0.9625 0.1870 -0.1439 0.105 Uiso 1 1 calc R . .
H28C H 0.9550 0.1662 -0.2068 0.105 Uiso 1 1 calc R . .
C29 C 0.5541(10) 0.1539(6) -0.1919(5) 0.073(4) Uani 1 1 d . . .
H29A H 0.5260 0.1484 -0.1552 0.109 Uiso 1 1 calc R . .
H29B H 0.5702 0.1180 -0.2080 0.109 Uiso 1 1 calc R . .
H29C H 0.5077 0.1729 -0.2160 0.109 Uiso 1 1 calc R . .
C30 C 0.7175(12) 0.3436(5) -0.1746(5) 0.082(4) Uani 1 1 d . . .
H30A H 0.7463 0.3569 -0.1398 0.123 Uiso 1 1 calc R . .
H30B H 0.6495 0.3544 -0.1763 0.123 Uiso 1 1 calc R . .
H30C H 0.7516 0.3598 -0.2060 0.123 Uiso 1 1 calc R . .
C31 C 0.9078(9) 0.2877(5) -0.1701(4) 0.062(3) Uani 1 1 d . . .
H31A H 0.9592 0.2702 -0.1922 0.075 Uiso 1 1 calc R . .
H31B H 0.8963 0.3251 -0.1853 0.075 Uiso 1 1 calc R . .
C32 C 0.8864(8) 0.2923(5) -0.0648(4) 0.050(2) Uani 1 1 d . . .
H32 H 0.8185 0.2878 -0.0643 0.061 Uiso 1 1 calc R . .
C33 C 1.0336(8) 0.3029(5) -0.0412(4) 0.061(3) Uani 1 1 d . . .
H33 H 1.0897 0.3075 -0.0189 0.074 Uiso 1 1 calc R . .
C34 C 0.5379(10) 0.2737(7) -0.1798(4) 0.077(4) Uani 1 1 d . . .
H34A H 0.4942 0.2498 -0.1582 0.092 Uiso 1 1 calc R . .
H34B H 0.5423 0.3097 -0.1606 0.092 Uiso 1 1 calc R . .
C35 C 0.5409(7) 0.2836(4) -0.2868(4) 0.048(2) Uani 1 1 d . . .
H35 H 0.6080 0.2791 -0.2925 0.057 Uiso 1 1 calc R . .
C36 C 0.3861(9) 0.2967(6) -0.2988(4) 0.066(3) Uani 1 1 d . . .
H36 H 0.3257 0.3031 -0.3164 0.079 Uiso 1 1 calc R . .
C37 C 0.9189(8) 0.3464(6) 0.1754(4) 0.066(3) Uani 1 1 d . . .
H37 H 0.9859 0.3543 0.1742 0.079 Uiso 1 1 calc R . .
C38 C 0.7761(8) 0.3235(6) 0.1503(4) 0.063(3) Uani 1 1 d . . .
H38 H 0.7211 0.3124 0.1294 0.075 Uiso 1 1 calc R . .
C39 C 0.6943(8) 0.3323(6) 0.2437(5) 0.069(4) Uani 1 1 d . . .
H39A H 0.7019 0.2986 0.2664 0.083 Uiso 1 1 calc R . .
H39B H 0.6339 0.3285 0.2219 0.083 Uiso 1 1 calc R . .
C40 C 0.6846(7) 0.3816(5) 0.2823(4) 0.056(3) Uani 1 1 d . . .
C41 C 0.6635(9) 0.4340(6) 0.2585(4) 0.069(3) Uani 1 1 d . . .
C42 C 0.6446(11) 0.4779(6) 0.2941(5) 0.079(4) Uani 1 1 d . . .
C43 C 0.6493(10) 0.4734(5) 0.3524(5) 0.066(3) Uani 1 1 d . . .
C44 C 0.6773(8) 0.4211(5) 0.3763(4) 0.057(3) Uani 1 1 d . . .
C45 C 0.6953(7) 0.3747(5) 0.3409(4) 0.053(3) Uani 1 1 d . . .
C46 C 0.7271(10) 0.3190(6) 0.3662(5) 0.074(3) Uani 1 1 d . . .
H46A H 0.6728 0.2932 0.3653 0.111 Uiso 1 1 calc R . .
H46B H 0.7482 0.3247 0.4047 0.111 Uiso 1 1 calc R . .
H46C H 0.7805 0.3038 0.3447 0.111 Uiso 1 1 calc R . .
C47 C 0.6576(12) 0.4419(8) 0.1952(5) 0.105(6) Uani 1 1 d . . .
H47A H 0.6123 0.4716 0.1864 0.157 Uiso 1 1 calc R . .
H47B H 0.6354 0.4076 0.1777 0.157 Uiso 1 1 calc R . .
H47C H 0.7215 0.4514 0.1811 0.157 Uiso 1 1 calc R . .
C48 C 0.6239(14) 0.5237(7) 0.3894(6) 0.103(5) Uani 1 1 d . . .
H48A H 0.6799 0.5481 0.3923 0.154 Uiso 1 1 calc R . .
H48B H 0.6062 0.5108 0.4264 0.154 Uiso 1 1 calc R . .
H48C H 0.5697 0.5438 0.3727 0.154 Uiso 1 1 calc R . .
C49 C 0.6874(8) 0.4153(6) 0.4393(4) 0.069(3) Uani 1 1 d . . .
H49A H 0.7465 0.3940 0.4479 0.082 Uiso 1 1 calc R . .
H49B H 0.6952 0.4525 0.4558 0.082 Uiso 1 1 calc R . .
C50 C 0.6039(9) 0.3470(6) 0.5028(5) 0.068(3) Uani 1 1 d . . .
H50 H 0.6593 0.3262 0.5130 0.081 Uiso 1 1 calc R . .
C51 C 0.4599(9) 0.3776(6) 0.4958(5) 0.069(3) Uani 1 1 d . . .
H51 H 0.3927 0.3817 0.5017 0.083 Uiso 1 1 calc R . .
C52 C 0.6153(18) 0.5307(11) 0.2698(11) 0.155(9) Uani 1 1 d U . .
H52A H 0.6433 0.5336 0.2323 0.186 Uiso 1 1 calc R . .
H52B H 0.6428 0.5608 0.2926 0.186 Uiso 1 1 calc R . .
C53 C 0.431(2) 0.5056(13) 0.2284(14) 0.190(6) Uani 1 1 d U . .
H53 H 0.4468 0.4764 0.2040 0.227 Uiso 1 1 calc R . .
C54 C 0.349(2) 0.5669(12) 0.2860(13) 0.179(6) Uani 1 1 d U . .
H54 H 0.2979 0.5853 0.3039 0.214 Uiso 1 1 calc R . .
N4 N 0.5363(7) 0.0426(3) 0.1719(3) 0.053(2) Uani 1 1 d . . .
N5 N 0.5369(9) -0.0140(4) 0.1704(4) 0.074(3) Uani 1 1 d . . .
N6 N 0.5960(7) 0.0222(4) 0.0907(3) 0.056(2) Uani 1 1 d . . .
N7 N 0.3829(7) 0.0121(4) 0.4275(3) 0.049(2) Uani 1 1 d . . .
N8 N 0.3863(8) 0.0608(4) 0.4585(4) 0.069(3) Uani 1 1 d . . .
N9 N 0.2321(7) 0.0369(4) 0.4377(4) 0.065(2) Uani 1 1 d . . .
N10 N 0.7216(8) 0.0683(4) -0.1435(3) 0.059(2) Uani 1 1 d . . .
N11 N 0.7178(12) 0.0124(4) -0.1479(4) 0.103(5) Uani 1 1 d . . .
N12 N 0.6764(9) 0.0394(4) -0.0604(4) 0.068(3) Uani 1 1 d . . .
N13 N 0.9406(7) 0.2922(4) -0.1106(3) 0.050(2) Uani 1 1 d . . .
N14 N 1.0364(7) 0.2987(5) -0.0968(4) 0.069(3) Uani 1 1 d . . .
N15 N 0.9430(6) 0.2998(4) -0.0197(3) 0.050(2) Uani 1 1 d . . .
N16 N 0.4967(6) 0.2821(4) -0.2365(3) 0.053(2) Uani 1 1 d . . .
N17 N 0.3981(8) 0.2905(5) -0.2429(4) 0.076(3) Uani 1 1 d . . .
N18 N 0.4739(7) 0.2926(4) -0.3274(3) 0.052(2) Uani 1 1 d . . .
N19 N 0.7765(6) 0.3356(4) 0.2045(3) 0.056(2) Uani 1 1 d . . .
N20 N 0.8667(7) 0.3508(5) 0.2218(3) 0.066(3) Uani 1 1 d . . .
N21 N 0.8664(7) 0.3295(4) 0.1297(3) 0.058(2) Uani 1 1 d . . .
N22 N 0.6033(6) 0.3875(4) 0.4657(3) 0.055(2) Uani 1 1 d . . .
N23 N 0.5097(8) 0.4079(5) 0.4597(4) 0.072(3) Uani 1 1 d . . .
N24 N 0.5167(7) 0.3395(4) 0.5237(4) 0.060(2) Uani 1 1 d . . .
N27 N 0.3410(17) 0.5255(10) 0.2379(11) 0.187(6) Uani 1 1 d U . .
N26 N 0.4438(18) 0.5717(10) 0.2979(10) 0.184(7) Uani 1 1 d DU . .
N25 N 0.5023(17) 0.5393(10) 0.2649(11) 0.185(6) Uani 1 1 d DU . .
O1 O 1.0845(5) 0.3400(3) 0.0851(3) 0.0574(18) Uani 1 1 d . . .
O3 O 1.1813(5) 0.2354(3) 0.0993(3) 0.0454(15) Uani 1 1 d . . .
O2 O 1.1818(6) 0.3165(3) 0.1807(3) 0.0576(18) Uani 1 1 d . . .
O21 O 1.3340(4) 0.2000(2) 0.0191(2) 0.0377(13) Uani 1 1 d . . .
O26 O 1.6872(4) 0.2862(3) 0.0390(2) 0.0432(14) Uani 1 1 d . . .
O10 O 1.4344(5) 0.3466(2) 0.0249(2) 0.0387(13) Uani 1 1 d . . .
O5 O 1.2445(5) 0.3044(3) 0.0174(2) 0.0417(14) Uani 1 1 d . . .
O15 O 1.6206(5) 0.2172(3) 0.1197(2) 0.0421(14) Uani 1 1 d . . .
O4 O 1.2791(5) 0.3771(3) 0.1005(3) 0.0463(15) Uani 1 1 d . . .
O9 O 1.5345(4) 0.3221(2) 0.1148(2) 0.0365(13) Uani 1 1 d . . .
O12 O 1.4926(5) 0.2441(3) 0.2012(2) 0.0490(16) Uani 1 1 d . . .
O11 O 1.3606(4) 0.2756(2) 0.1073(2) 0.0341(12) Uani 1 1 d . . .
O19 O 1.3721(5) 0.2792(3) -0.0659(2) 0.0460(15) Uani 1 1 d . . .
O20 O 1.5043(4) 0.2459(2) 0.0288(2) 0.0356(13) Uani 1 1 d . . .
O23 O 1.4670(6) 0.1612(3) -0.0613(3) 0.0581(18) Uani 1 1 d . . .
O18 O 1.5842(5) 0.3298(3) -0.0536(3) 0.0521(17) Uani 1 1 d . . .
O14 O 1.4339(5) 0.1749(2) 0.1100(2) 0.0393(14) Uani 1 1 d . . .
O6 O 1.2460(5) 0.1256(3) 0.0991(3) 0.0586(18) Uani 1 1 d . . .
O7 O 1.4070(5) 0.3681(3) 0.1928(3) 0.0536(17) Uani 1 1 d . . .
O22 O 1.4151(5) 0.0906(3) 0.0201(3) 0.0545(17) Uani 1 1 d . . .
O8 O 1.4543(5) 0.4347(3) 0.1062(3) 0.0561(18) Uani 1 1 d . . .
O24 O 1.7053(7) 0.2059(3) -0.0401(3) 0.075(3) Uani 1 1 d . . .
O13 O 1.2858(5) 0.1882(3) 0.1902(3) 0.0561(18) Uani 1 1 d . . .
O16 O 1.5923(5) 0.1463(3) 0.0322(3) 0.0456(15) Uani 1 1 d . . .
O25 O 1.7873(5) 0.1818(4) 0.0606(4) 0.071(2) Uani 1 1 d . . .
O17 O 1.6192(6) 0.3961(3) 0.0364(3) 0.063(2) Uani 1 1 d . . .
C1 C 0.9070(9) 0.0990(6) 0.3965(7) 0.084(4) Uani 0.518(17) 1 d PD . 1
C2 C 0.8923(16) 0.0163(9) 0.4195(15) 0.104(12) Uani 0.518(17) 1 d PD . 1
N1 N 0.8163(13) 0.0898(7) 0.3889(11) 0.051(5) Uani 0.518(17) 1 d PD . 1
N2 N 0.8067(17) 0.0362(8) 0.4027(15) 0.120(12) Uani 0.518(17) 1 d PD . 1
N3 N 0.9577(16) 0.0581(9) 0.4154(13) 0.065(7) Uani 0.518(17) 1 d PD . 1
C1' C 0.9070(9) 0.0990(6) 0.3965(7) 0.084(4) Uani 0.482(17) 1 d P . 2
C2' C 0.967(2) 0.0693(15) 0.3203(19) 0.101(12) Uani 0.482(17) 1 d P . 2
N1' N 0.8397(19) 0.1045(12) 0.3612(14) 0.073(8) Uani 0.482(17) 1 d P . 2
N2' N 0.884(2) 0.0938(12) 0.3086(11) 0.088(8) Uani 0.482(17) 1 d P . 2
N3' N 0.985(2) 0.0683(13) 0.380(2) 0.096(12) Uani 0.482(17) 1 d P . 2

loop_
_atom_site_aniso_label
_atom_site_aniso_U_11
_atom_site_aniso_U_22
_atom_site_aniso_U_33
_atom_site_aniso_U_23
_atom_site_aniso_U_13
_atom_site_aniso_U_12
Cu1 0.0645(13) 0.0955(16) 0.166(2) -0.0116(16) -0.0288(14) 0.0033(12)
Cu2 0.0866(13) 0.0889(13) 0.0382(8) 0.0133(8) 0.0153(8) 0.0202(10)
Cu3 0.0754(11) 0.0768(11) 0.0309(7) -0.0058(7) -0.0011(7) 0.0091(9)
Cu4 0.1141(16) 0.0693(11) 0.0374(8) 0.0101(7) 0.0092(9) 0.0006(10)
Mo1 0.0422(4) 0.0359(4) 0.0401(4) 0.0048(3) 0.0095(3) 0.0024(3)
Mo2 0.0398(4) 0.0397(4) 0.0343(3) -0.0033(3) 0.0026(3) 0.0040(3)
Mo3 0.0379(4) 0.0349(3) 0.0243(3) 0.0009(3) -0.0016(3) 0.0032(3)
Mo4 0.0435(4) 0.0336(4) 0.0356(4) -0.0060(3) -0.0006(3) 0.0040(3)
Mo5 0.0417(4) 0.0406(4) 0.0307(3) 0.0036(3) 0.0027(3) -0.0011(3)
Mo6 0.0414(4) 0.0338(4) 0.0360(4) -0.0054(3) 0.0030(3) 0.0026(3)
Mo7 0.0399(4) 0.0361(4) 0.0234(3) 0.0024(3) 0.0005(3) 0.0055(3)
Mo8 0.0466(4) 0.0455(4) 0.0387(4) -0.0081(3) 0.0118(3) -0.0028(3)
C3 0.052(7) 0.058(7) 0.091(9) -0.008(6) -0.018(6) 0.001(5)
C4 0.041(5) 0.042(5) 0.062(6) 0.003(5) -0.003(5) -0.005(4)
C5 0.064(7) 0.059(7) 0.059(6) 0.012(5) -0.018(5) -0.019(6)
C6 0.060(6) 0.049(6) 0.039(5) 0.006(4) -0.006(4) -0.012(5)
C7 0.053(6) 0.051(6) 0.031(4) 0.002(4) 0.002(4) -0.004(5)
C8 0.053(6) 0.046(5) 0.036(5) 0.002(4) -0.003(4) 0.006(5)
C9 0.057(6) 0.036(5) 0.048(5) -0.005(4) 0.007(5) -0.006(4)
C10 0.072(8) 0.069(8) 0.076(8) 0.016(6) 0.003(7) -0.017(7)
C11 0.20(2) 0.115(13) 0.057(8) 0.023(8) -0.056(10) -0.084(14)
C12 0.072(8) 0.071(7) 0.043(5) -0.001(5) -0.006(5) -0.028(6)
C13 0.074(7) 0.057(6) 0.036(5) -0.003(4) 0.002(5) 0.009(6)
C14 0.080(8) 0.054(6) 0.042(5) 0.014(5) 0.006(5) 0.009(6)
C15 0.100(10) 0.058(7) 0.050(6) -0.001(5) 0.018(6) 0.003(7)
C16 0.068(7) 0.047(6) 0.052(6) 0.004(5) -0.001(5) -0.005(5)
C17 0.067(8) 0.056(7) 0.064(7) -0.003(5) 0.000(6) -0.023(6)
C18 0.067(8) 0.062(7) 0.068(7) -0.011(6) -0.001(6) -0.006(6)
C19 0.25(2) 0.048(7) 0.059(8) 0.016(6) 0.061(11) 0.051(10)
C20 0.099(9) 0.047(6) 0.033(5) -0.005(4) 0.015(5) 0.015(6)
C21 0.104(9) 0.053(6) 0.026(4) -0.002(4) 0.010(5) -0.010(6)
C22 0.063(7) 0.050(5) 0.023(4) 0.003(4) 0.001(4) -0.009(5)
C23 0.061(6) 0.060(6) 0.023(4) 0.004(4) -0.007(4) -0.015(5)
C24 0.058(6) 0.078(8) 0.024(4) -0.001(4) 0.001(4) 0.010(6)
C25 0.078(8) 0.057(6) 0.022(4) 0.003(4) 0.002(4) -0.002(6)
C26 0.056(6) 0.054(6) 0.025(4) -0.001(4) -0.001(4) -0.012(5)
C27 0.055(6) 0.048(5) 0.028(4) -0.002(4) -0.007(4) -0.001(4)
C28 0.051(7) 0.096(9) 0.063(7) -0.008(7) -0.004(5) 0.022(6)
C29 0.076(8) 0.089(9) 0.054(6) 0.010(6) 0.004(6) -0.027(7)
C30 0.137(13) 0.059(7) 0.049(6) -0.002(6) 0.003(7) 0.007(8)
C31 0.081(8) 0.069(7) 0.037(5) 0.001(5) -0.003(5) -0.026(6)
C32 0.058(6) 0.066(7) 0.027(4) -0.002(4) -0.001(4) -0.012(5)
C33 0.052(6) 0.094(9) 0.039(5) -0.008(5) -0.013(5) -0.004(6)
C34 0.093(9) 0.113(11) 0.025(5) -0.010(6) -0.005(5) 0.030(8)
C35 0.044(5) 0.055(6) 0.044(5) 0.005(4) 0.012(4) 0.001(5)
C36 0.064(7) 0.090(9) 0.043(6) 0.002(6) 0.006(5) 0.030(6)
C37 0.043(6) 0.107(10) 0.046(6) -0.025(6) 0.003(5) 0.000(6)
C38 0.046(6) 0.101(9) 0.041(5) -0.028(6) -0.016(5) -0.001(6)
C39 0.044(6) 0.114(10) 0.049(6) -0.027(6) 0.009(5) -0.016(6)
C40 0.041(6) 0.090(8) 0.038(5) -0.005(5) 0.008(4) -0.008(5)
C41 0.072(8) 0.099(10) 0.036(5) 0.005(6) 0.007(5) 0.017(7)
C42 0.104(11) 0.070(8) 0.064(8) 0.018(7) 0.004(7) 0.015(8)
C43 0.079(8) 0.072(8) 0.049(6) -0.008(6) 0.004(6) -0.002(6)
C44 0.047(6) 0.082(8) 0.041(5) -0.011(5) 0.004(4) -0.004(5)
C45 0.043(6) 0.071(7) 0.046(5) -0.006(5) 0.006(4) -0.008(5)
C46 0.069(8) 0.083(9) 0.070(8) 0.004(7) 0.005(6) 0.007(7)
C47 0.106(12) 0.162(17) 0.046(7) 0.008(8) 0.003(7) 0.050(11)
C48 0.135(15) 0.098(11) 0.076(9) -0.022(8) 0.015(9) 0.019(10)
C49 0.054(7) 0.109(10) 0.043(6) -0.001(6) 0.006(5) -0.014(7)
C50 0.065(8) 0.092(9) 0.046(6) 0.006(6) -0.006(5) 0.009(7)
C51 0.062(7) 0.095(9) 0.050(6) 0.019(6) 0.004(5) -0.003(7)
C52 0.147(11) 0.162(12) 0.156(12) 0.002(9) 0.012(9) -0.002(9)
C53 0.164(13) 0.166(12) 0.239(15) -0.061(11) -0.003(12) 0.044(10)
C54 0.161(13) 0.152(12) 0.223(14) -0.051(10) 0.000(13) 0.046(12)
N4 0.081(6) 0.047(5) 0.030(4) 0.002(3) 0.007(4) 0.005(4)
N5 0.117(9) 0.049(5) 0.056(5) 0.001(4) 0.020(6) 0.003(6)
N6 0.066(6) 0.063(6) 0.039(4) 0.012(4) 0.001(4) 0.009(5)
N7 0.061(6) 0.049(5) 0.037(4) 0.005(3) 0.001(4) -0.008(4)
N8 0.075(7) 0.054(6) 0.076(7) -0.014(5) -0.006(5) -0.012(5)
N9 0.059(6) 0.061(6) 0.074(6) -0.004(5) -0.005(5) -0.003(5)
N10 0.097(7) 0.044(5) 0.035(4) 0.000(4) 0.020(4) 0.001(5)
N11 0.209(15) 0.042(5) 0.060(6) 0.002(5) 0.056(8) 0.022(7)
N12 0.111(8) 0.047(5) 0.047(5) 0.006(4) 0.017(5) 0.018(5)
N13 0.064(5) 0.062(5) 0.024(4) -0.004(3) 0.002(3) -0.025(4)
N14 0.059(6) 0.104(8) 0.044(5) -0.009(5) 0.004(4) -0.010(6)
N15 0.047(5) 0.062(5) 0.041(4) 0.002(4) -0.005(4) -0.002(4)
N16 0.057(5) 0.067(6) 0.034(4) 0.006(4) 0.007(4) 0.025(4)
N17 0.079(7) 0.107(8) 0.041(5) 0.006(5) 0.010(5) 0.039(6)
N18 0.058(5) 0.053(5) 0.046(4) 0.001(4) -0.002(4) 0.005(4)
N19 0.048(5) 0.085(7) 0.037(4) -0.015(4) -0.006(4) 0.002(5)
N20 0.049(5) 0.109(8) 0.038(4) -0.017(5) -0.006(4) -0.011(5)
N21 0.053(5) 0.091(7) 0.031(4) -0.006(4) -0.004(4) 0.001(5)
N22 0.052(5) 0.079(6) 0.033(4) 0.007(4) 0.004(4) 0.001(5)
N23 0.062(6) 0.093(8) 0.060(6) 0.027(5) 0.001(5) 0.014(6)
N24 0.069(6) 0.070(6) 0.043(4) 0.009(4) 0.009(4) -0.003(5)
N27 0.159(12) 0.167(12) 0.234(14) -0.043(10) -0.004(12) 0.041(10)
N26 0.175(14) 0.155(12) 0.221(15) -0.058(11) 0.001(14) 0.041(13)
N25 0.158(14) 0.161(13) 0.236(16) -0.062(12) -0.004(12) 0.048(11)
O1 0.052(4) 0.064(5) 0.057(4) -0.011(4) 0.004(3) 0.013(4)
O3 0.045(4) 0.045(4) 0.046(3) -0.001(3) 0.010(3) 0.003(3)
O2 0.067(5) 0.060(4) 0.045(4) -0.010(3) 0.005(3) -0.006(4)
O21 0.045(3) 0.040(3) 0.028(3) -0.001(2) -0.002(2) -0.001(3)
O26 0.039(3) 0.055(4) 0.035(3) -0.007(3) 0.004(3) -0.004(3)
O10 0.052(4) 0.036(3) 0.027(3) 0.003(2) -0.002(3) 0.000(3)
O5 0.047(4) 0.048(4) 0.030(3) -0.001(3) -0.001(3) 0.005(3)
O15 0.044(3) 0.059(4) 0.022(3) 0.003(3) 0.002(2) 0.007(3)
O4 0.052(4) 0.040(3) 0.047(4) -0.003(3) 0.005(3) 0.007(3)
O9 0.042(3) 0.041(3) 0.026(3) -0.003(2) 0.000(2) -0.002(3)
O12 0.055(4) 0.062(4) 0.030(3) 0.004(3) 0.000(3) 0.004(3)
O11 0.040(3) 0.036(3) 0.027(3) -0.001(2) 0.004(2) 0.007(3)
O19 0.060(4) 0.049(4) 0.029(3) 0.000(3) -0.003(3) 0.001(3)
O20 0.042(3) 0.039(3) 0.026(3) 0.002(2) 0.005(2) 0.004(3)
O23 0.074(5) 0.057(4) 0.044(4) -0.014(3) 0.005(3) 0.008(4)
O18 0.054(4) 0.061(4) 0.042(3) 0.011(3) 0.003(3) 0.001(3)
O14 0.048(4) 0.039(3) 0.031(3) 0.004(2) 0.006(3) 0.003(3)
O6 0.060(5) 0.041(4) 0.075(5) 0.005(3) 0.017(4) -0.006(3)
O7 0.063(5) 0.057(4) 0.040(3) -0.011(3) 0.000(3) 0.007(4)
O22 0.056(4) 0.036(3) 0.071(5) -0.003(3) 0.005(4) -0.004(3)
O8 0.062(4) 0.040(4) 0.066(4) -0.008(3) -0.003(4) 0.001(3)
O24 0.103(7) 0.064(5) 0.059(4) -0.019(4) 0.042(4) -0.024(5)
O13 0.058(4) 0.065(4) 0.046(4) 0.014(3) 0.016(3) 0.006(4)
O16 0.054(4) 0.040(3) 0.043(3) -0.002(3) 0.007(3) 0.006(3)
O25 0.043(4) 0.076(5) 0.094(6) -0.016(5) 0.012(4) 0.008(4)
O17 0.072(5) 0.050(4) 0.066(5) -0.001(4) 0.017(4) -0.010(4)
C1 0.063(8) 0.076(9) 0.112(11) -0.035(8) -0.022(8) 0.008(7)
C2 0.049(16) 0.12(3) 0.14(3) 0.03(2) 0.000(16) 0.029(18)
N1 0.040(11) 0.039(11) 0.075(15) -0.005(9) -0.011(10) -0.004(8)
N2 0.094(19) 0.054(14) 0.21(3) 0.031(17) 0.03(2) -0.012(13)
N3 0.039(13) 0.045(11) 0.11(2) -0.028(12) 0.010(12) -0.003(9)
C1' 0.063(8) 0.076(9) 0.112(11) -0.035(8) -0.022(8) 0.008(7)
C2' 0.060(19) 0.09(2) 0.15(4) -0.05(2) 0.02(2) 0.007(17)
N1' 0.046(14) 0.060(16) 0.11(2) -0.009(16) -0.011(15) -0.007(11)
N2' 0.084(18) 0.094(18) 0.087(17) -0.009(14) 0.017(14) -0.010(15)
N3' 0.044(17) 0.068(17) 0.17(4) -0.05(2) -0.02(2) -0.002(13)

loop_
_atom_type_symbol
_atom_type_description
_atom_type_scat_dispersion_real
_atom_type_scat_dispersion_imag
_atom_type_scat_source
C C 0.0181 0.0091 'International Tables Vol C Tables 4.2.6.8 and 6.1.1.4'
H H 0.0000 0.0000 'International Tables Vol C Tables 4.2.6.8 and 6.1.1.4'
N N 0.0311 0.0180 'International Tables Vol C Tables 4.2.6.8 and 6.1.1.4'
O O 0.0492 0.0322 'International Tables Vol C Tables 4.2.6.8 and 6.1.1.4'
Cu Cu -1.9646 0.5888 'International Tables Vol C Tables 4.2.6.8 and 6.1.1.4'
Mo Mo -0.0483 2.7339 'International Tables Vol C Tables 4.2.6.8 and 6.1.1.4'

loop_
_geom_angle_atom_site_label_1
_geom_angle_atom_site_label_2
_geom_angle_atom_site_label_3
_geom_angle
_geom_angle_site_symmetry_1
_geom_angle_site_symmetry_3
_geom_angle_publ_flag
N9 Cu1 N3' 155.1(16) . 1_455 ?
N9 Cu1 N3 174.9(9) . 1_455 ?
N3' Cu1 N3 28.7(13) 1_455 1_455 ?
N12 Cu2 N6 176.8(4) . . ?
N21 Cu3 N15 173.1(4) . . ?
N18 Cu4 N24 165.1(4) . 1_554 ?
O13 Mo1 O6 104.4(4) . . ?
O13 Mo1 O3 101.8(3) . . ?
O6 Mo1 O3 99.4(3) . . ?
O13 Mo1 O14 99.2(3) . . ?
O6 Mo1 O14 100.2(3) . . ?
O3 Mo1 O14 146.6(3) . . ?
O13 Mo1 O11 98.7(3) . . ?
O6 Mo1 O11 156.8(3) . . ?
O3 Mo1 O11 76.7(2) . . ?
O14 Mo1 O11 74.6(2) . . ?
O13 Mo1 O21 167.6(3) . . ?
O6 Mo1 O21 85.3(3) . . ?
O3 Mo1 O21 83.9(2) . . ?
O14 Mo1 O21 71.0(2) . . ?
O11 Mo1 O21 71.59(19) . . ?
O13 Mo1 Mo7 88.3(3) . . ?
O6 Mo1 Mo7 136.0(3) . . ?
O3 Mo1 Mo7 119.4(2) . . ?
O14 Mo1 Mo7 35.76(17) . . ?
O11 Mo1 Mo7 42.70(14) . . ?
O21 Mo1 Mo7 79.32(14) . . ?
O2 Mo2 O1 104.4(4) . . ?
O2 Mo2 O3 98.7(3) . . ?
O1 Mo2 O3 103.8(3) . . ?
O2 Mo2 O4 98.9(3) . . ?
O1 Mo2 O4 102.4(3) . . ?
O3 Mo2 O4 143.5(3) . . ?
O2 Mo2 O5 166.6(3) . . ?
O1 Mo2 O5 89.0(3) . . ?
O3 Mo2 O5 78.3(2) . . ?
O4 Mo2 O5 77.2(2) . . ?
O2 Mo2 O11 97.3(3) . . ?
O1 Mo2 O11 158.3(3) . . ?
O3 Mo2 O11 72.6(2) . . ?
O4 Mo2 O11 73.6(2) . . ?
O5 Mo2 O11 69.31(19) . . ?
O19 Mo3 O5 104.7(3) . . ?
O19 Mo3 O21 101.5(3) . . ?
O5 Mo3 O21 97.5(3) . . ?
O19 Mo3 O10 100.8(3) . . ?
O5 Mo3 O10 97.5(3) . . ?
O21 Mo3 O10 149.0(2) . . ?
O19 Mo3 O20 100.3(3) . . ?
O5 Mo3 O20 155.0(2) . . ?
O21 Mo3 O20 77.5(2) . . ?
O10 Mo3 O20 77.5(2) . . ?
O19 Mo3 O11 175.4(3) . . ?
O5 Mo3 O11 79.9(2) . . ?
O21 Mo3 O11 78.1(2) . . ?
O10 Mo3 O11 77.9(2) . . ?
O20 Mo3 O11 75.11(19) . . ?
O19 Mo3 Mo6 90.1(2) . . ?
O5 Mo3 Mo6 133.8(2) . . ?
O21 Mo3 Mo6 36.34(18) . . ?
O10 Mo3 Mo6 122.77(18) . . ?
O20 Mo3 Mo6 45.29(16) . . ?
O11 Mo3 Mo6 86.89(13) . . ?
O19 Mo3 Mo5 90.4(2) . . ?
O5 Mo3 Mo5 133.4(2) . . ?
O21 Mo3 Mo5 122.80(18) . . ?
O10 Mo3 Mo5 35.88(18) . . ?
O20 Mo3 Mo5 45.33(16) . . ?
O11 Mo3 Mo5 85.97(14) . . ?
Mo6 Mo3 Mo5 88.89(3) . . ?
O7 Mo4 O8 104.4(3) . . ?
O7 Mo4 O4 102.0(3) . . ?
O8 Mo4 O4 99.8(3) . . ?
O7 Mo4 O9 97.0(3) . . ?
O8 Mo4 O9 102.8(3) . . ?
O4 Mo4 O9 145.7(2) . . ?
O7 Mo4 O11 96.4(3) . . ?
O8 Mo4 O11 159.2(3) . . ?
O4 Mo4 O11 76.5(2) . . ?
O9 Mo4 O11 73.2(2) . . ?
O7 Mo4 O10 165.4(3) . . ?
O8 Mo4 O10 87.5(3) . . ?
O4 Mo4 O10 83.9(2) . . ?
O9 Mo4 O10 71.8(2) . . ?
O11 Mo4 O10 71.79(19) . . ?
O17 Mo5 O18 104.7(4) . . ?
O17 Mo5 O26 100.4(3) . . ?
O18 Mo5 O26 101.1(3) . . ?
O17 Mo5 O10 98.3(3) . . ?
O18 Mo5 O10 98.7(3) . . ?
O26 Mo5 O10 148.1(2) . . ?
O17 Mo5 O20 158.1(3) . . ?
O18 Mo5 O20 96.9(3) . . ?
O26 Mo5 O20 79.0(2) . . ?
O10 Mo5 O20 74.1(2) . . ?
O17 Mo5 O9 85.6(3) . . ?
O18 Mo5 O9 167.3(3) . . ?
O26 Mo5 O9 84.0(2) . . ?
O10 Mo5 O9 72.0(2) . . ?
O20 Mo5 O9 72.47(19) . . ?
O17 Mo5 Mo3 133.5(3) . . ?
O18 Mo5 Mo3 87.5(2) . . ?
O26 Mo5 Mo3 121.38(19) . . ?
O10 Mo5 Mo3 35.19(17) . . ?
O20 Mo5 Mo3 42.42(15) . . ?
O9 Mo5 Mo3 79.94(14) . . ?
O23 Mo6 O22 103.7(4) . . ?
O23 Mo6 O16 101.7(3) . . ?
O22 Mo6 O16 99.5(3) . . ?
O23 Mo6 O21 99.0(3) . . ?
O22 Mo6 O21 100.1(3) . . ?
O16 Mo6 O21 147.1(2) . . ?
O23 Mo6 O20 96.7(3) . . ?
O22 Mo6 O20 159.5(3) . . ?
O16 Mo6 O20 78.3(2) . . ?
O21 Mo6 O20 74.1(2) . . ?
O23 Mo6 O14 165.8(3) . . ?
O22 Mo6 O14 88.4(3) . . ?
O16 Mo6 O14 83.4(2) . . ?
O21 Mo6 O14 71.1(2) . . ?
O20 Mo6 O14 71.12(19) . . ?
O23 Mo6 Mo3 86.8(2) . . ?
O22 Mo6 Mo3 135.4(2) . . ?
O16 Mo6 Mo3 121.00(19) . . ?
O21 Mo6 Mo3 35.32(17) . . ?
O20 Mo6 Mo3 42.73(15) . . ?
O14 Mo6 Mo3 79.26(14) . . ?
O12 Mo7 O15 103.9(3) . . ?
O12 Mo7 O9 101.8(3) . . ?
O15 Mo7 O9 96.9(3) . . ?
O12 Mo7 O14 101.7(3) . . ?
O15 Mo7 O14 96.0(3) . . ?
O9 Mo7 O14 149.5(2) . . ?
O12 Mo7 O11 99.2(3) . . ?
O15 Mo7 O11 156.9(2) . . ?
O9 Mo7 O11 79.1(2) . . ?
O14 Mo7 O11 78.3(2) . . ?
O12 Mo7 O20 174.8(3) . . ?
O15 Mo7 O20 81.3(2) . . ?
O9 Mo7 O20 77.7(2) . . ?
O14 Mo7 O20 77.2(2) . . ?
O11 Mo7 O20 75.55(19) . . ?
O12 Mo7 Mo1 89.8(2) . . ?
O15 Mo7 Mo1 132.3(2) . . ?
O9 Mo7 Mo1 125.07(18) . . ?
O14 Mo7 Mo1 36.35(18) . . ?
O11 Mo7 Mo1 46.00(15) . . ?
O20 Mo7 Mo1 86.34(14) . . ?
O24 Mo8 O25 104.9(4) . . ?
O24 Mo8 O16 98.2(3) . . ?
O25 Mo8 O16 105.1(4) . . ?
O24 Mo8 O26 97.0(3) . . ?
O25 Mo8 O26 106.0(3) . . ?
O16 Mo8 O26 140.4(3) . . ?
O24 Mo8 O15 167.7(4) . . ?
O25 Mo8 O15 87.4(3) . . ?
O16 Mo8 O15 78.9(2) . . ?
O26 Mo8 O15 78.5(2) . . ?
N1 C3 N1' 31.5(11) . . ?
N1 C3 C4 106.4(11) . . ?
N1' C3 C4 115.4(14) . . ?
C5 C4 C9 119.9(9) . . ?
C5 C4 C3 118.9(10) . . ?
C9 C4 C3 121.1(9) . . ?
C6 C5 C4 118.9(10) . . ?
C6 C5 C11 120.7(11) . . ?
C4 C5 C11 120.2(10) . . ?
C7 C6 C5 121.7(9) . . ?
C7 C6 C16 119.1(9) . . ?
C5 C6 C16 119.1(9) . . ?
C6 C7 C8 119.2(9) . . ?
C6 C7 C12 121.2(9) . . ?
C8 C7 C12 119.5(8) . . ?
C7 C8 C9 120.1(9) . . ?
C7 C8 C13 120.0(9) . . ?
C9 C8 C13 119.9(9) . . ?
C8 C9 C4 119.9(9) . . ?
C8 C9 C10 119.8(9) . . ?
C4 C9 C10 120.2(9) . . ?
N4 C13 C8 115.2(9) . . ?
N6 C14 N4 108.7(10) . . ?
N5 C15 N6 111.9(10) . . ?
N7 C16 C6 110.0(8) . . ?
N7 C17 N9 109.6(10) . . ?
N8 C18 N9 115.8(11) . . ?
N11 C19 N12 114.2(11) . . ?
N12 C20 N10 111.2(9) . . ?
N10 C21 C22 111.8(8) . . ?
C27 C22 C23 120.6(9) . . ?
C27 C22 C21 119.2(10) . . ?
C23 C22 C21 120.1(10) . . ?
C24 C23 C22 119.8(10) . . ?
C24 C23 C29 119.9(11) . . ?
C22 C23 C29 120.3(10) . . ?
C23 C24 C25 120.4(10) . . ?
C23 C24 C34 118.8(11) . . ?
C25 C24 C34 120.8(11) . . ?
C26 C25 C24 118.6(10) . . ?
C26 C25 C30 121.3(11) . . ?
C24 C25 C30 120.2(11) . . ?
C25 C26 C27 121.2(9) . . ?
C25 C26 C31 120.0(10) . . ?
C27 C26 C31 118.7(10) . . ?
C22 C27 C26 119.2(9) . . ?
C22 C27 C28 120.6(10) . . ?
C26 C27 C28 120.3(10) . . ?
N13 C31 C26 111.4(8) . . ?
N13 C32 N15 109.7(9) . . ?
N14 C33 N15 114.2(9) . . ?
N16 C34 C24 112.0(8) . . ?
N18 C35 N16 109.4(9) . . ?
N17 C36 N18 112.2(10) . . ?
N20 C37 N21 113.8(10) . . ?
N19 C38 N21 109.7(9) . . ?
N19 C39 C40 114.7(10) . . ?
C41 C40 C45 121.6(11) . . ?
C41 C40 C39 118.2(10) . . ?
C45 C40 C39 120.2(11) . . ?
C42 C41 C40 118.2(10) . . ?
C42 C41 C47 120.5(13) . . ?
C40 C41 C47 121.3(12) . . ?
C41 C42 C43 123.3(12) . . ?
C41 C42 C52 118.3(15) . . ?
C43 C42 C52 118.4(16) . . ?
C42 C43 C44 118.3(11) . . ?
C42 C43 C48 120.3(13) . . ?
C44 C43 C48 121.5(11) . . ?
C45 C44 C43 120.0(10) . . ?
C45 C44 C49 120.2(11) . . ?
C43 C44 C49 119.8(11) . . ?
C40 C45 C44 118.5(11) . . ?
C40 C45 C46 121.4(11) . . ?
C44 C45 C46 120.1(10) . . ?
N22 C49 C44 113.6(9) . . ?
N22 C50 N24 110.9(11) . . ?
N23 C51 N24 112.8(11) . . ?
C42 C52 N25 115(2) . . ?
N27 C53 N25 107(2) . . ?
N26 C54 N27 106(2) . . ?
C14 N4 N5 111.0(9) . . ?
C14 N4 C13 126.0(9) . . ?
N5 N4 C13 122.7(8) . . ?
C15 N5 N4 103.0(9) . . ?
C14 N6 C15 105.4(9) . . ?
C14 N6 Cu2 123.8(7) . . ?
C15 N6 Cu2 130.1(8) . . ?
C17 N7 N8 110.5(10) . . ?
C17 N7 C16 129.7(9) . . ?
N8 N7 C16 119.7(9) . . ?
C18 N8 N7 101.8(9) . . ?
C17 N9 C18 102.2(10) . . ?
C17 N9 Cu1 128.2(8) . . ?
C18 N9 Cu1 128.3(9) . . ?
C20 N10 N11 109.4(9) . . ?
C20 N10 C21 132.7(9) . . ?
N11 N10 C21 117.7(8) . . ?
C19 N11 N10 103.0(9) . . ?
C20 N12 C19 101.9(9) . . ?
C20 N12 Cu2 132.4(7) . . ?
C19 N12 Cu2 125.6(8) . . ?
C32 N13 N14 110.4(8) . . ?
C32 N13 C31 128.2(9) . . ?
N14 N13 C31 121.4(8) . . ?
C33 N14 N13 102.3(9) . . ?
C32 N15 C33 103.4(8) . . ?
C32 N15 Cu3 131.2(7) . . ?
C33 N15 Cu3 125.1(7) . . ?
C35 N16 N17 110.5(8) . . ?
C35 N16 C34 130.3(9) . . ?
N17 N16 C34 119.3(8) . . ?
C36 N17 N16 103.6(9) . . ?
C35 N18 C36 104.3(8) . . ?
C35 N18 Cu4 129.3(7) . . ?
C36 N18 Cu4 126.0(7) . . ?
C38 N19 N20 110.6(9) . . ?
C38 N19 C39 127.6(9) . . ?
N20 N19 C39 121.7(8) . . ?
C37 N20 N19 103.0(8) . . ?
C38 N21 C37 102.9(8) . . ?
C38 N21 Cu3 128.4(7) . . ?
C37 N21 Cu3 128.5(8) . . ?
C50 N22 N23 109.4(9) . . ?
C50 N22 C49 128.4(10) . . ?
N23 N22 C49 121.6(9) . . ?
C51 N23 N22 102.9(9) . . ?
C50 N24 C51 104.0(10) . . ?
C50 N24 Cu4 124.4(8) . 1_556 ?
C51 N24 Cu4 127.2(8) . 1_556 ?
C53 N27 C54 107(2) . . ?
C54 N26 N25 114(2) . . ?
N26 N25 C53 104(2) . . ?
N26 N25 C52 128(2) . . ?
C53 N25 C52 127(2) . . ?
Mo2 O3 Mo1 118.4(3) . . ?
Mo3 O21 Mo6 108.3(3) . . ?
Mo3 O21 Mo1 108.7(2) . . ?
Mo6 O21 Mo1 105.2(2) . . ?
Mo8 O26 Mo5 120.4(3) . . ?
Mo3 O10 Mo5 108.9(3) . . ?
Mo3 O10 Mo4 110.8(3) . . ?
Mo5 O10 Mo4 104.4(2) . . ?
Mo3 O5 Mo2 119.1(3) . . ?
Mo7 O15 Mo8 121.3(3) . . ?
Mo4 O4 Mo2 118.9(3) . . ?
Mo7 O9 Mo4 109.9(3) . . ?
Mo7 O9 Mo5 109.1(2) . . ?
Mo4 O9 Mo5 103.5(2) . . ?
Mo7 O11 Mo1 91.3(2) . . ?
Mo7 O11 Mo4 91.4(2) . . ?
Mo1 O11 Mo4 163.3(2) . . ?
Mo7 O11 Mo3 104.4(2) . . ?
Mo1 O11 Mo3 98.9(2) . . ?
Mo4 O11 Mo3 96.4(2) . . ?
Mo7 O11 Mo2 163.8(3) . . ?
Mo1 O11 Mo2 87.34(19) . . ?
Mo4 O11 Mo2 85.55(18) . . ?
Mo3 O11 Mo2 91.66(19) . . ?
Mo3 O20 Mo6 92.0(2) . . ?
Mo3 O20 Mo5 92.3(2) . . ?
Mo6 O20 Mo5 159.7(3) . . ?
Mo3 O20 Mo7 104.9(2) . . ?
Mo6 O20 Mo7 100.2(2) . . ?
Mo5 O20 Mo7 97.9(2) . . ?
Mo7 O14 Mo1 107.9(3) . . ?
Mo7 O14 Mo6 108.8(2) . . ?
Mo1 O14 Mo6 105.8(3) . . ?
Mo8 O16 Mo6 120.9(3) . . ?
N1 C1 N3 116.3(15) . . ?
N2 C2 N3 107.4(19) . . ?
C1 N1 N2 103.3(18) . . ?
C1 N1 C3 129.2(16) . . ?
N2 N1 C3 127.5(17) . . ?
C2 N2 N1 109.3(19) . . ?
C1 N3 C2 103.6(18) . . ?
C1 N3 Cu1 132.7(15) . 1_655 ?
C2 N3 Cu1 122.5(19) . 1_655 ?
N2' C2' N3' 111(3) . . ?
N2' N1' C3 126(3) . . ?
C2' N2' N1' 106(3) . . ?
C2' N3' Cu1 131(3) . 1_655 ?

loop_
_geom_bond_atom_site_label_1
_geom_bond_atom_site_label_2
_geom_bond_distance
_geom_bond_site_symmetry_2
_geom_bond_publ_flag
Cu1 N9 1.878(10) . ?
Cu1 N3' 1.90(3) 1_455 ?
Cu1 N3 1.92(2) 1_455 ?
Cu2 N12 1.872(9) . ?
Cu2 N6 1.893(8) . ?
Cu3 N21 1.880(8) . ?
Cu3 N15 1.882(8) . ?
Cu4 N18 1.872(8) . ?
Cu4 N24 1.900(8) 1_554 ?
Mo1 O13 1.685(7) . ?
Mo1 O6 1.690(7) . ?
Mo1 O3 1.917(7) . ?
Mo1 O14 1.977(6) . ?
Mo1 O11 2.284(6) . ?
Mo1 O21 2.448(5) . ?
Mo1 Mo7 3.1747(10) . ?
Mo2 O2 1.681(7) . ?
Mo2 O1 1.690(7) . ?
Mo2 O3 1.903(6) . ?
Mo2 O4 1.909(7) . ?
Mo2 O5 2.314(6) . ?
Mo2 O11 2.464(6) . ?
Mo3 O19 1.679(6) . ?
Mo3 O5 1.736(6) . ?
Mo3 O21 1.936(6) . ?
Mo3 O10 1.948(6) . ?
Mo3 O20 2.158(6) . ?
Mo3 O11 2.420(5) . ?
Mo3 Mo6 3.1790(10) . ?
Mo3 Mo5 3.1971(10) . ?
Mo4 O7 1.682(6) . ?
Mo4 O8 1.697(7) . ?
Mo4 O4 1.894(7) . ?
Mo4 O9 2.001(6) . ?
Mo4 O11 2.358(6) . ?
Mo4 O10 2.369(5) . ?
Mo5 O17 1.695(7) . ?
Mo5 O18 1.696(6) . ?
Mo5 O26 1.906(7) . ?
Mo5 O10 1.981(6) . ?
Mo5 O20 2.275(6) . ?
Mo5 O9 2.374(5) . ?
Mo6 O23 1.680(7) . ?
Mo6 O22 1.691(7) . ?
Mo6 O16 1.922(7) . ?
Mo6 O21 1.984(6) . ?
Mo6 O20 2.261(6) . ?
Mo6 O14 2.439(5) . ?
Mo7 O12 1.678(6) . ?
Mo7 O15 1.732(6) . ?
Mo7 O9 1.946(6) . ?
Mo7 O14 1.949(6) . ?
Mo7 O11 2.154(6) . ?
Mo7 O20 2.402(5) . ?
Mo8 O24 1.680(7) . ?
Mo8 O25 1.698(8) . ?
Mo8 O16 1.897(7) . ?
Mo8 O26 1.897(7) . ?
Mo8 O15 2.308(5) . ?
C3 N1 1.48(2) . ?
C3 N1' 1.51(3) . ?
C3 C4 1.530(15) . ?
C4 C5 1.400(15) . ?
C4 C9 1.414(14) . ?
C5 C6 1.399(15) . ?
C5 C11 1.506(16) . ?
C6 C7 1.393(13) . ?
C6 C16 1.526(14) . ?
C7 C8 1.399(13) . ?
C7 C12 1.522(14) . ?
C8 C9 1.400(14) . ?
C8 C13 1.491(13) . ?
C9 C10 1.525(15) . ?
C13 N4 1.468(12) . ?
C14 N6 1.317(14) . ?
C14 N4 1.324(13) . ?
C15 N5 1.339(14) . ?
C15 N6 1.349(15) . ?
C16 N7 1.466(14) . ?
C17 N7 1.292(14) . ?
C17 N9 1.339(15) . ?
C18 N8 1.282(16) . ?
C18 N9 1.341(15) . ?
C19 N11 1.318(15) . ?
C19 N12 1.351(15) . ?
C20 N12 1.317(14) . ?
C20 N10 1.320(12) . ?
C21 N10 1.455(12) . ?
C21 C22 1.524(15) . ?
C22 C27 1.386(14) . ?
C22 C23 1.389(15) . ?
C23 C24 1.382(16) . ?
C23 C29 1.514(15) . ?
C24 C25 1.416(16) . ?
C24 C34 1.523(16) . ?
C25 C26 1.378(15) . ?
C25 C30 1.510(16) . ?
C26 C27 1.398(14) . ?
C26 C31 1.495(15) . ?
C27 C28 1.524(15) . ?
C31 N13 1.474(12) . ?
C32 N13 1.315(12) . ?
C32 N15 1.320(12) . ?
C33 N14 1.317(13) . ?
C33 N15 1.340(14) . ?
C34 N16 1.462(13) . ?
C35 N18 1.334(13) . ?
C35 N16 1.336(12) . ?
C36 N17 1.337(14) . ?
C36 N18 1.381(14) . ?
C37 N20 1.316(13) . ?
C37 N21 1.350(13) . ?
C38 N19 1.312(12) . ?
C38 N21 1.333(14) . ?
C39 N19 1.459(13) . ?
C39 C40 1.493(16) . ?
C40 C41 1.395(18) . ?
C40 C45 1.398(14) . ?
C41 C42 1.366(19) . ?
C41 C47 1.508(15) . ?
C42 C43 1.381(17) . ?
C42 C52 1.44(3) . ?
C43 C44 1.415(18) . ?
C43 C48 1.521(18) . ?
C44 C45 1.408(16) . ?
C44 C49 1.500(14) . ?
C45 C46 1.514(17) . ?
C49 N22 1.466(14) . ?
C50 N22 1.300(15) . ?
C50 N24 1.302(15) . ?
C51 N23 1.311(15) . ?
C51 N24 1.356(15) . ?
C52 N25 1.55(3) . ?
C53 N27 1.33(3) . ?
C53 N25 1.52(3) . ?
C54 N26 1.32(3) . ?
C54 N27 1.51(3) . ?
N4 N5 1.345(13) . ?
N7 N8 1.371(12) . ?
N10 N11 1.334(13) . ?
N13 N14 1.349(13) . ?
N16 N17 1.362(13) . ?
N19 N20 1.339(12) . ?
N22 N23 1.369(13) . ?
N24 Cu4 1.900(8) 1_556 ?
N26 N25 1.359(16) . ?
C1 N1 1.264(16) . ?
C1 N3 1.27(3) . ?
C2 N2 1.314(18) . ?
C2 N3 1.336(18) . ?
N1 N2 1.322(17) . ?
N3 Cu1 1.92(2) 1_655 ?
C2' N2' 1.30(4) . ?
C2' N3' 1.43(5) . ?
N1' N2' 1.41(4) . ?
N3' Cu1 1.90(3) 1_655 ?
